data_7037648
loop_
_publ_author_name
'Cametti, Massimo'
'Bargigia, Ilaria'
'Mart\'i-Rujas, Javier'

_publ_section_title
;
 Dynamic single crystal to polycrystal transformation of a 1D-coordination
 polymer and its second harmonic generation.
;
_journal_issue 4
_journal_name_full 'Dalton transactions (Cambridge, England : 2003)'
_journal_page_first 1674
_journal_page_last 1678
_journal_paper_doi 10.1039/c5dt04283f
_journal_volume 45
_journal_year 2016
_chemical_formula_sum 'C32 H30 Cl6 I2 N4 Zn'
_chemical_formula_weight 1002.47
_chemical_name_systematic
; 
 ? 
;
_space_group_IT_number 15
_symmetry_cell_setting monoclinic
_symmetry_space_group_name_Hall '-C 2yc'
_symmetry_space_group_name_H-M 'C 1 2/c 1'
_atom_sites_solution_hydrogens geom
_atom_sites_solution_primary direct
_atom_sites_solution_secondary difmap
_audit_creation_method SHELXL-97
_audit_update_record
;
2015-12-04 deposited with the CCDC.
2015-12-09 downloaded from the CCDC.
;
_cell_angle_alpha 90.00
_cell_angle_beta 108.329(4)
_cell_angle_gamma 90.00
_cell_formula_units_Z 4
_cell_length_a 19.7541(13)
_cell_length_b 7.1001(5)
_cell_length_c 28.463(2)
_cell_measurement_reflns_used 4723
_cell_measurement_temperature 100(2)
_cell_measurement_theta_max 65.47
_cell_measurement_theta_min 3.27
_cell_volume 3789.6(5)
_computing_cell_refinement 'Bruker SAINT'
_computing_data_collection 'Bruker APEX2'
_computing_data_reduction 'Bruker SAINT'
_computing_molecular_graphics 'Bruker SHELXTL'
_computing_publication_material 'Bruker SHELXTL'
_computing_structure_refinement 'SHELXL-97 (Sheldrick, 2008)'
_computing_structure_solution 'SHELXS-97 (Sheldrick, 2008)'
_diffrn_ambient_temperature 100(2)
_diffrn_measured_fraction_theta_full 0.978
_diffrn_measured_fraction_theta_max 0.978
_diffrn_measurement_device_type 'Bruker X8 Prospector'
_diffrn_radiation_monochromator graphite
_diffrn_radiation_source 'fine-focus sealed tube'
_diffrn_radiation_type CuK\a
_diffrn_radiation_wavelength 1.54178
_diffrn_reflns_av_R_equivalents 0.0459
_diffrn_reflns_av_sigmaI/netI 0.0452
_diffrn_reflns_limit_h_max 20
_diffrn_reflns_limit_h_min -23
_diffrn_reflns_limit_k_max 6
_diffrn_reflns_limit_k_min -8
_diffrn_reflns_limit_l_max 33
_diffrn_reflns_limit_l_min -33
_diffrn_reflns_number 10881
_diffrn_reflns_theta_full 66.31
_diffrn_reflns_theta_max 66.31
_diffrn_reflns_theta_min 4.72
_exptl_absorpt_coefficient_mu 17.809
_exptl_absorpt_correction_T_max 0.5361
_exptl_absorpt_correction_T_min 0.4696
_exptl_absorpt_correction_type multi-scan
_exptl_crystal_colour white-yellow
_exptl_crystal_density_diffrn 1.757
_exptl_crystal_density_method 'not measured'
_exptl_crystal_description block
_exptl_crystal_F_000 1952
_exptl_crystal_size_max 0.05
_exptl_crystal_size_mid 0.05
_exptl_crystal_size_min 0.04
_refine_diff_density_max 1.552
_refine_diff_density_min -0.971
_refine_diff_density_rms 0.134
_refine_ls_extinction_method none
_refine_ls_goodness_of_fit_ref 1.160
_refine_ls_hydrogen_treatment mixed
_refine_ls_matrix_type full
_refine_ls_number_parameters 204
_refine_ls_number_reflns 3271
_refine_ls_number_restraints 0
_refine_ls_restrained_S_all 1.160
_refine_ls_R_factor_all 0.0551
_refine_ls_R_factor_gt 0.0509
_refine_ls_shift/su_max 0.001
_refine_ls_shift/su_mean 0.000
_refine_ls_structure_factor_coef Fsqd
_refine_ls_weighting_details 'calc w=1/[\s^2^(Fo^2^)+(0.0395P)^2^+51.3585P] where P=(Fo^2^+2Fc^2^)/3'
_refine_ls_weighting_scheme calc
_refine_ls_wR_factor_gt 0.1250
_refine_ls_wR_factor_ref 0.1268
_reflns_number_gt 2975
_reflns_number_total 3271
_reflns_threshold_expression >2sigma(I)
_cod_data_source_file c5dt04283f2.cif
_cod_data_source_block 1_CHCl3
_cod_depositor_comments
;
The following automatic conversions were performed:

'_symmetry_cell_setting' value 'Monoclinic' changed to 'monoclinic'
according to
/usr/data/users/saulius/crontab/automatic-downloads/rss-feeds/RSC/lib/dictionaries/cif_core.dic
dictionary named 'cif_core.dic' version 2.4.2 from 2011-04-26.

'_exptl_absorpt_correction_type' value 'Multi-scan' changed to
'multi-scan' according to
/usr/data/users/saulius/crontab/automatic-downloads/rss-feeds/RSC/lib/dictionaries/cif_core.dic
dictionary named 'cif_core.dic' version 2.4.2 from 2011-04-26.

Automatic conversion script
Id: cif_fix_values 4268 2015-11-12 08:31:59Z antanas 

 Adding full bibliography for 7037647--7037648.cif.
;
_cod_original_sg_symbol_H-M C2/c
_cod_database_code 7037648

loop_
_symmetry_equiv_pos_as_xyz
'x, y, z'
'-x, y, -z+1/2'
'x+1/2, y+1/2, z'
'-x+1/2, y+1/2, -z+1/2'
'-x, -y, -z'
'x, -y, z-1/2'
'-x+1/2, -y+1/2, -z'
'x+1/2, -y+1/2, z-1/2'

loop_
_atom_site_label
_atom_site_type_symbol
_atom_site_fract_x
_atom_site_fract_y
_atom_site_fract_z
_atom_site_U_iso_or_equiv
_atom_site_adp_type
_atom_site_occupancy
_atom_site_symmetry_multiplicity
_atom_site_calc_flag
_atom_site_refinement_flags
Zn1 Zn 0.5000 1.18932(17) 0.2500 0.0225(3) Uani 1 2 d S
I1 I 0.60619(2) 1.36653(7) 0.307691(19) 0.03576(17) Uani 1 1 d .
Cl1 Cl 0.90589(10) 0.1774(3) 0.06613(8) 0.0428(5) Uani 1 1 d .
Cl2 Cl 0.95161(10) 0.5654(3) 0.08511(7) 0.0396(4) Uani 1 1 d .
Cl3 Cl 1.02680(10) 0.3102(3) 0.03933(8) 0.0472(5) Uani 1 1 d .
N1 N 0.4554(3) 1.0014(8) 0.2869(2) 0.0242(12) Uani 1 1 d .
C3 C 0.3896(4) 1.0238(10) 0.2917(3) 0.0277(15) Uani 1 1 d .
H3 H 0.3653 1.1394 0.2812 0.033 Uiso 1 1 calc R
C4 C 0.3567(4) 0.8887(11) 0.3107(3) 0.0308(16) Uani 1 1 d .
H4 H 0.3108 0.9118 0.3135 0.037 Uiso 1 1 calc R
C5 C 0.3903(4) 0.7165(10) 0.3260(2) 0.0251(14) Uani 1 1 d .
C6 C 0.3575(4) 0.5621(10) 0.3463(2) 0.0259(14) Uani 1 1 d .
C7 C 0.4004(4) 0.4376(10) 0.3820(2) 0.0247(14) Uani 1 1 d .
H7 H 0.4507 0.4518 0.3925 0.030 Uiso 1 1 calc R
C8 C 0.3708(4) 0.2975(10) 0.4018(3) 0.0262(14) Uani 1 1 d .
H8 H 0.4007 0.2158 0.4259 0.031 Uiso 1 1 calc R
C9 C 0.2964(4) 0.2723(10) 0.3868(3) 0.0260(14) Uani 1 1 d .
C10 C 0.2545(4) 0.3915(12) 0.3514(3) 0.0355(17) Uani 1 1 d .
H10 H 0.2043 0.3737 0.3402 0.043 Uiso 1 1 calc R
C11 C 0.2837(4) 0.5361(11) 0.3317(3) 0.0314(16) Uani 1 1 d .
H11 H 0.2534 0.6188 0.3081 0.038 Uiso 1 1 calc R
C12 C 0.2637(4) 0.1244(10) 0.4090(3) 0.0264(14) Uani 1 1 d .
H12 H 0.2148 0.0956 0.3935 0.032 Uiso 1 1 calc R
N2 N 0.2970(3) 0.0345(8) 0.4473(2) 0.0253(12) Uani 1 1 d .
C14 C 0.2564(3) -0.1086(10) 0.4638(3) 0.0249(14) Uani 1 1 d .
H14 H 0.2079 -0.1186 0.4388 0.030 Uiso 1 1 calc R
C15 C 0.2932(4) -0.2980(9) 0.4679(3) 0.0251(14) Uani 1 1 d .
H15A H 0.3423 -0.2883 0.4912 0.030 Uiso 1 1 calc R
H15B H 0.2963 -0.3350 0.4351 0.030 Uiso 1 1 calc R
C16 C 0.2519(4) -0.4490(10) 0.4863(3) 0.0257(14) Uani 1 1 d .
H16A H 0.2042 -0.4663 0.4617 0.031 Uiso 1 1 calc R
H16B H 0.2776 -0.5705 0.4901 0.031 Uiso 1 1 calc R
C17 C 0.4582(4) 0.6962(11) 0.3215(2) 0.0280(15) Uani 1 1 d .
H17 H 0.4835 0.5816 0.3314 0.034 Uiso 1 1 calc R
C18 C 0.4885(3) 0.8367(10) 0.3031(2) 0.0260(14) Uani 1 1 d .
H18 H 0.5354 0.8187 0.3016 0.031 Uiso 1 1 calc R
C19 C 0.9427(4) 0.3730(12) 0.0441(3) 0.0342(17) Uani 1 1 d .
H19 H 0.9103 0.4095 0.0107 0.041 Uiso 1 1 calc R

loop_
_atom_site_aniso_label
_atom_site_aniso_U_11
_atom_site_aniso_U_22
_atom_site_aniso_U_33
_atom_site_aniso_U_23
_atom_site_aniso_U_13
_atom_site_aniso_U_12
Zn1 0.0234(6) 0.0193(6) 0.0237(6) 0.000 0.0060(5) 0.000
I1 0.0255(2) 0.0359(3) 0.0407(3) -0.0157(2) 0.00300(19) 0.0016(2)
Cl1 0.0320(9) 0.0441(11) 0.0484(11) 0.0018(9) 0.0070(8) -0.0115(8)
Cl2 0.0370(9) 0.0417(10) 0.0341(9) -0.0018(8) 0.0024(7) -0.0061(8)
Cl3 0.0356(9) 0.0587(13) 0.0522(12) 0.0240(10) 0.0208(9) 0.0157(9)
N1 0.024(3) 0.024(3) 0.025(3) 0.002(2) 0.008(2) 0.006(2)
C3 0.027(3) 0.025(4) 0.031(4) 0.004(3) 0.010(3) 0.005(3)
C4 0.026(3) 0.033(4) 0.036(4) 0.005(3) 0.012(3) 0.005(3)
C5 0.028(3) 0.023(3) 0.022(3) -0.003(3) 0.005(3) 0.002(3)
C6 0.029(3) 0.023(3) 0.023(3) -0.001(3) 0.004(3) 0.003(3)
C7 0.026(3) 0.023(3) 0.026(3) 0.002(3) 0.010(3) 0.002(3)
C8 0.026(3) 0.021(3) 0.030(4) 0.006(3) 0.007(3) 0.003(3)
C9 0.029(3) 0.023(3) 0.026(3) -0.002(3) 0.009(3) -0.002(3)
C10 0.024(3) 0.047(5) 0.032(4) 0.003(3) 0.004(3) -0.005(3)
C11 0.029(3) 0.035(4) 0.027(4) 0.013(3) 0.004(3) 0.003(3)
C12 0.024(3) 0.024(4) 0.030(4) -0.008(3) 0.007(3) -0.005(3)
N2 0.026(3) 0.020(3) 0.029(3) 0.001(2) 0.007(2) -0.004(2)
C14 0.021(3) 0.023(3) 0.030(4) 0.001(3) 0.008(3) -0.002(3)
C15 0.027(3) 0.020(3) 0.030(4) -0.002(3) 0.012(3) -0.001(3)
C16 0.027(3) 0.020(3) 0.031(4) 0.001(3) 0.011(3) -0.004(3)
C17 0.029(3) 0.031(4) 0.024(3) 0.004(3) 0.008(3) 0.006(3)
C18 0.023(3) 0.033(4) 0.021(3) 0.001(3) 0.006(3) 0.004(3)
C19 0.026(3) 0.041(4) 0.035(4) 0.005(3) 0.008(3) 0.006(3)

loop_
_atom_type_symbol
_atom_type_description
_atom_type_scat_dispersion_real
_atom_type_scat_dispersion_imag
_atom_type_scat_source
C C 0.0181 0.0091 'International Tables Vol C Tables 4.2.6.8 and 6.1.1.4'
N N 0.0311 0.0180 'International Tables Vol C Tables 4.2.6.8 and 6.1.1.4'
Zn Zn -1.5491 0.6778 'International Tables Vol C Tables 4.2.6.8 and 6.1.1.4'
I I -0.3257 6.8362 'International Tables Vol C Tables 4.2.6.8 and 6.1.1.4'
Cl Cl 0.3639 0.7018 'International Tables Vol C Tables 4.2.6.8 and 6.1.1.4'
H H 0.0000 0.0000 'International Tables Vol C Tables 4.2.6.8 and 6.1.1.4'

loop_
_geom_angle_atom_site_label_1
_geom_angle_atom_site_label_2
_geom_angle_atom_site_label_3
_geom_angle
_geom_angle_site_symmetry_1
_geom_angle_site_symmetry_3
N1 Zn1 N1 99.3(3) 2_655 .
N1 Zn1 I1 104.51(15) 2_655 .
N1 Zn1 I1 112.83(15) . .
N1 Zn1 I1 112.83(15) 2_655 2_655
N1 Zn1 I1 104.52(15) . 2_655
I1 Zn1 I1 120.92(5) . 2_655
C18 N1 C3 116.4(6) . .
C18 N1 Zn1 119.8(4) . .
C3 N1 Zn1 123.5(5) . .
N1 C3 C4 123.2(7) . .
N1 C3 H3 118.4 . .
C4 C3 H3 118.4 . .
C3 C4 C5 120.1(6) . .
C3 C4 H4 119.9 . .
C5 C4 H4 119.9 . .
C4 C5 C17 116.0(7) . .
C4 C5 C6 123.2(6) . .
C17 C5 C6 120.7(6) . .
C11 C6 C7 117.7(7) . .
C11 C6 C5 121.8(6) . .
C7 C6 C5 120.5(6) . .
C8 C7 C6 121.1(6) . .
C8 C7 H7 119.4 . .
C6 C7 H7 119.4 . .
C7 C8 C9 120.8(6) . .
C7 C8 H8 119.6 . .
C9 C8 H8 119.6 . .
C10 C9 C8 118.2(7) . .
C10 C9 C12 120.6(6) . .
C8 C9 C12 121.2(6) . .
C9 C10 C11 121.6(7) . .
C9 C10 H10 119.2 . .
C11 C10 H10 119.2 . .
C10 C11 C6 120.6(7) . .
C10 C11 H11 119.7 . .
C6 C11 H11 119.7 . .
N2 C12 C9 123.6(6) . .
N2 C12 H12 118.2 . .
C9 C12 H12 118.2 . .
C12 N2 C14 116.2(6) . .
N2 C14 C15 110.1(5) . .
N2 C14 C16 109.9(5) . 7_546
C15 C14 C16 110.8(6) . 7_546
N2 C14 H14 108.7 . .
C15 C14 H14 108.7 . .
C16 C14 H14 108.7 7_546 .
C14 C15 C16 110.6(5) . .
C14 C15 H15A 109.5 . .
C16 C15 H15A 109.5 . .
C14 C15 H15B 109.5 . .
C16 C15 H15B 109.5 . .
H15A C15 H15B 108.1 . .
C14 C16 C15 110.6(6) 7_546 .
C14 C16 H16A 109.5 7_546 .
C15 C16 H16A 109.5 . .
C14 C16 H16B 109.5 7_546 .
C15 C16 H16B 109.5 . .
H16A C16 H16B 108.1 . .
C18 C17 C5 121.0(7) . .
C18 C17 H17 119.5 . .
C5 C17 H17 119.5 . .
N1 C18 C17 123.1(6) . .
N1 C18 H18 118.4 . .
C17 C18 H18 118.4 . .
Cl3 C19 Cl2 110.2(4) . .
Cl3 C19 Cl1 109.3(4) . .
Cl2 C19 Cl1 109.8(4) . .
Cl3 C19 H19 109.2 . .
Cl2 C19 H19 109.2 . .
Cl1 C19 H19 109.2 . .

loop_
_geom_bond_atom_site_label_1
_geom_bond_atom_site_label_2
_geom_bond_distance
_geom_bond_site_symmetry_2
Zn1 N1 2.060(6) 2_655
Zn1 N1 2.060(6) .
Zn1 I1 2.5521(8) .
Zn1 I1 2.5521(8) 2_655
Cl1 C19 1.771(8) .
Cl2 C19 1.769(8) .
Cl3 C19 1.766(7) .
N1 C18 1.348(9) .
N1 C3 1.357(9) .
C3 C4 1.363(10) .
C3 H3 0.9500 .
C4 C5 1.394(10) .
C4 H4 0.9500 .
C5 C17 1.394(10) .
C5 C6 1.480(10) .
C6 C11 1.396(10) .
C6 C7 1.411(9) .
C7 C8 1.362(10) .
C7 H7 0.9500 .
C8 C9 1.406(9) .
C8 H8 0.9500 .
C9 C10 1.376(11) .
C9 C12 1.475(10) .
C10 C11 1.379(11) .
C10 H10 0.9500 .
C11 H11 0.9500 .
C12 N2 1.255(9) .
C12 H12 0.9500 .
N2 C14 1.461(8) .
C14 C15 1.516(9) .
C14 C16 1.533(9) 7_546
C14 H14 1.0000 .
C15 C16 1.536(9) .
C15 H15A 0.9900 .
C15 H15B 0.9900 .
C16 C14 1.533(9) 7_546
C16 H16A 0.9900 .
C16 H16B 0.9900 .
C17 C18 1.350(10) .
C17 H17 0.9500 .
C18 H18 0.9500 .
C19 H19 1.0000 .

loop_
_geom_torsion_atom_site_label_1
_geom_torsion_atom_site_label_2
_geom_torsion_atom_site_label_3
_geom_torsion_atom_site_label_4
_geom_torsion
_geom_torsion_site_symmetry_1
_geom_torsion_site_symmetry_4
N1 Zn1 N1 C18 34.4(4) 2_655 .
I1 Zn1 N1 C18 -75.7(5) . .
I1 Zn1 N1 C18 151.1(5) 2_655 .
N1 Zn1 N1 C3 -138.3(6) 2_655 .
I1 Zn1 N1 C3 111.6(5) . .
I1 Zn1 N1 C3 -21.6(6) 2_655 .
C18 N1 C3 C4 -1.3(10) . .
Zn1 N1 C3 C4 171.6(6) . .
N1 C3 C4 C5 -0.6(12) . .
C3 C4 C5 C17 1.2(10) . .
C3 C4 C5 C6 -179.0(7) . .
C4 C5 C6 C11 30.1(11) . .
C17 C5 C6 C11 -150.2(7) . .
C4 C5 C6 C7 -148.6(7) . .
C17 C5 C6 C7 31.1(10) . .
C11 C6 C7 C8 -0.2(11) . .
C5 C6 C7 C8 178.6(6) . .
C6 C7 C8 C9 0.3(11) . .
C7 C8 C9 C10 0.8(11) . .
C7 C8 C9 C12 -178.2(7) . .
C8 C9 C10 C11 -2.0(12) . .
C12 C9 C10 C11 177.0(7) . .
C9 C10 C11 C6 2.1(12) . .
C7 C6 C11 C10 -1.0(11) . .
C5 C6 C11 C10 -179.7(7) . .
C10 C9 C12 N2 -166.6(7) . .
C8 C9 C12 N2 12.4(11) . .
C9 C12 N2 C14 -179.3(6) . .
C12 N2 C14 C15 124.2(7) . .
C12 N2 C14 C16 -113.5(7) . 7_546
N2 C14 C15 C16 178.8(6) . .
C16 C14 C15 C16 57.0(8) 7_546 .
C14 C15 C16 C14 -56.9(8) . 7_546
C4 C5 C17 C18 -0.1(10) . .
C6 C5 C17 C18 -179.8(6) . .
C3 N1 C18 C17 2.5(10) . .
Zn1 N1 C18 C17 -170.7(5) . .
C5 C17 C18 N1 -1.9(11) . .
